data_7011118
loop_
_publ_author_name
'Dan M. J. Doble'
'Alexander J. Blake'
'Wan-Sheung Li'
'Martin Schr\"oder'

_publ_section_title
;
 Na+-Mediated aggregation of imino-carboxylate transition metal
 complexes
;
_journal_issue 21
_journal_name_full 'J. Chem. Soc., Dalton Trans.'
_journal_page_first 3137
_journal_page_last 3139
_journal_paper_doi 10.1039/b107873a
_journal_year 2001
_chemical_formula_sum 'C36 H66 Mn2 N8 Na2 O18'
_chemical_formula_weight 1054.82
_chemical_name_systematic
; 
? 
;
_space_group_IT_number 2
_symmetry_cell_setting triclinic
_symmetry_space_group_name_Hall '-P 1'
_symmetry_space_group_name_H-M 'P -1'
_atom_sites_solution_hydrogens
;
all carbon bonded H-atoms were placed at calculated positions, and the
hydroxyl H-atom on the two non-disorder methanol molecules were located
from a difference-Fourier map. No H-atoms were calculated for the disordered
methanol molecule.
;
_atom_sites_solution_primary direct
_atom_sites_solution_secondary difference-Fourier
_audit_creation_method SHELXL-97
_cell_angle_alpha 104.16(4)
_cell_angle_beta 107.27(3)
_cell_angle_gamma 106.27(3)
_cell_formula_units_Z 1
_cell_length_a 10.094(3)
_cell_length_b 11.423(5)
_cell_length_c 12.613(3)
_cell_measurement_reflns_used 28
_cell_measurement_temperature 150(2)
_cell_measurement_theta_max 17
_cell_measurement_theta_min 15
_cell_volume 1245.0(9)
_computing_cell_refinement 'Stadi4 (Stoe & Cie, 1997a)'
_computing_data_collection 'Stadi4 (Stoe & Cie, 1997a)'
_computing_data_reduction 'X-RED (Stoe & Cie, 1997b)'
_computing_molecular_graphics 'SHELXTL/PC version 5.03 (Sheldrick, 1995)'
_computing_publication_material 'SHELXL-97 (Sheldrick, 1997)'
_computing_structure_refinement 'SHELXL-97 (Sheldrick, 1997)'
_computing_structure_solution 'SHELXS-97 (Sheldrick, 1990)'
_diffrn_ambient_temperature 150(2)
_diffrn_measured_fraction_theta_full 0.995
_diffrn_measured_fraction_theta_max 0.995
_diffrn_measurement_device_type 'Stoe Stadi-4 four-circle'
_diffrn_measurement_method '\w-\q profile fitting'
_diffrn_radiation_monochromator graphite
_diffrn_radiation_source 'fine-focus sealed tube'
_diffrn_radiation_type MoK\a
_diffrn_radiation_wavelength 0.71073
_diffrn_reflns_av_R_equivalents 0.0123
_diffrn_reflns_av_sigmaI/netI 0.0106
_diffrn_reflns_limit_h_max 11
_diffrn_reflns_limit_h_min -12
_diffrn_reflns_limit_k_max 13
_diffrn_reflns_limit_k_min -13
_diffrn_reflns_limit_l_max 15
_diffrn_reflns_limit_l_min 0
_diffrn_reflns_number 4395
_diffrn_reflns_theta_full 25.05
_diffrn_reflns_theta_max 25.05
_diffrn_reflns_theta_min 2.88
_diffrn_standards_decay_% 'variation +/- 2'
_diffrn_standards_interval_time 60
_diffrn_standards_number 3
_exptl_absorpt_coefficient_mu 0.600
_exptl_absorpt_correction_T_max 0.615
_exptl_absorpt_correction_T_min 0.543
_exptl_absorpt_correction_type 'Psi scans'
_exptl_crystal_colour 'pale yellow'
_exptl_crystal_density_diffrn 1.407
_exptl_crystal_density_method 'not measured'
_exptl_crystal_description 'trigonal prism'
_exptl_crystal_F_000 554
_exptl_crystal_size_max 0.78
_exptl_crystal_size_mid 0.62
_exptl_crystal_size_min 0.46
_refine_diff_density_max 0.85
_refine_diff_density_min -0.53
_refine_diff_density_rms 0.08
_refine_ls_extinction_method none
_refine_ls_goodness_of_fit_ref 1.068
_refine_ls_hydrogen_treatment
;
riding model for the C-bonded H-atoms; isotropic refinement for the hydroxyl
H-atoms
;
_refine_ls_matrix_type full
_refine_ls_number_parameters 312
_refine_ls_number_reflns 4381
_refine_ls_number_restraints 7
_refine_ls_restrained_S_all 1.068
_refine_ls_R_factor_all 0.0533
_refine_ls_R_factor_gt 0.0494
_refine_ls_shift/su_max 0.002
_refine_ls_shift/su_mean 0.000
_refine_ls_structure_factor_coef Fsqd
_refine_ls_weighting_details 'w=1/[\s^2^(Fo^2^)+(0.0718P)^2^+2.4064P] where P=(Fo^2^+2Fc^2^)/3'
_refine_ls_weighting_scheme calc
_refine_ls_wR_factor_gt 0.1310
_refine_ls_wR_factor_ref 0.1366
_reflns_number_gt 4058
_reflns_number_total 4402
_reflns_threshold_expression >2sigma(I)
_cod_data_source_file b107873a.txt
_cod_data_source_block 3
_cod_depositor_comments
;
The following automatic conversions were performed:

'_refine_ls_weighting_scheme' value 'calc
w=1/[\s^2^(Fo^2^)+(0.0718P)^2^+2.4064P] where P=(Fo^2^+2Fc^2^)/3' was
changed to 'calc'. New tag '_refine_ls_weighting_details' was
created. The value of the new tag was set to
'w=1/[\s^2^(Fo^2^)+(0.0718P)^2^+2.4064P] where P=(Fo^2^+2Fc^2^)/3'.

Automatic conversion script
Id: cif_fix_values 3143 2015-03-26 13:38:13Z robertas 

The following automatic conversions were performed:

'_atom_sites_solution_primary' value 'direct methods' was changed to
'direct'.

Automatic conversion script
Id: cif_fix_values 6452 2018-10-05 10:23:21Z andrius 
;
_cod_original_cell_volume 1245.0(7)
_cod_database_code 7011118

loop_
_symmetry_equiv_pos_as_xyz
'x, y, z'
'-x, -y, -z'

loop_
_atom_site_label
_atom_site_type_symbol
_atom_site_fract_x
_atom_site_fract_y
_atom_site_fract_z
_atom_site_U_iso_or_equiv
_atom_site_adp_type
_atom_site_occupancy
_atom_site_calc_flag
_atom_site_refinement_flags
_atom_site_disorder_assembly
_atom_site_disorder_group
Mn Mn 0.35016(4) 0.84862(4) 0.67436(4) 0.01954(15) Uani 1 d . . .
Na Na -0.04731(13) 0.92377(11) 0.60125(10) 0.0262(3) Uani 1 d . . .
N N 0.5167(3) 0.7048(2) 0.6869(2) 0.0207(5) Uani 1 d . . .
C1A C 0.4257(3) 0.5792(3) 0.6866(3) 0.0232(6) Uani 1 d . . .
H1AA H 0.4926 0.5388 0.7236 0.028 Uiso 1 calc R . .
H1AB H 0.3619 0.5195 0.6036 0.028 Uiso 1 calc R . .
C2A C 0.3266(3) 0.5983(3) 0.7550(3) 0.0233(6) Uani 1 d . . .
H2AA H 0.2613 0.5128 0.7504 0.028 Uiso 1 calc R . .
H2AB H 0.3894 0.6523 0.8397 0.028 Uiso 1 calc R . .
N3A N 0.2351(3) 0.6639(2) 0.7007(2) 0.0200(5) Uani 1 d . . .
C4A C 0.0934(3) 0.6224(3) 0.6692(3) 0.0241(6) Uani 1 d . . .
C5A C 0.0173(3) 0.7024(3) 0.6103(3) 0.0253(6) Uani 1 d . . .
O6A O 0.1023(2) 0.79422(19) 0.59320(18) 0.0248(4) Uani 1 d . . .
O7A O -0.1190(2) 0.6731(2) 0.5844(2) 0.0378(6) Uani 1 d . . .
C8A C -0.0034(4) 0.5084(4) 0.6859(4) 0.0409(8) Uani 1 d . . .
H8AA H 0.0588 0.4664 0.7241 0.061 Uiso 1 calc R . .
H8AB H -0.0789 0.4455 0.6083 0.061 Uiso 1 calc R . .
H8AC H -0.0537 0.5387 0.7361 0.061 Uiso 1 calc R . .
C1B C 0.5572(3) 0.6903(3) 0.5832(3) 0.0239(6) Uani 1 d . . .
H1BA H 0.5896 0.6157 0.5693 0.029 Uiso 1 calc R . .
H1BB H 0.6422 0.7702 0.5989 0.029 Uiso 1 calc R . .
C2B C 0.4241(3) 0.6674(3) 0.4726(3) 0.0264(6) Uani 1 d . . .
H2BA H 0.4543 0.6636 0.4043 0.032 Uiso 1 calc R . .
H2BB H 0.3414 0.5837 0.4519 0.032 Uiso 1 calc R . .
N3B N 0.3752(3) 0.7760(2) 0.4995(2) 0.0221(5) Uani 1 d . . .
C4B C 0.3312(3) 0.8258(3) 0.4227(2) 0.0219(6) Uani 1 d . . .
C5B C 0.2955(3) 0.9454(3) 0.4691(3) 0.0226(6) Uani 1 d . . .
O6B O 0.3392(2) 0.99361(19) 0.58154(17) 0.0242(4) Uani 1 d . . .
O7B O 0.2282(2) 0.9850(2) 0.39578(19) 0.0298(5) Uani 1 d . . .
C8B C 0.3115(4) 0.7798(3) 0.2951(3) 0.0307(7) Uani 1 d . . .
H8BA H 0.3382 0.7031 0.2779 0.046 Uiso 1 calc R . .
H8BB H 0.3768 0.8497 0.2801 0.046 Uiso 1 calc R . .
H8BC H 0.2067 0.7565 0.2438 0.046 Uiso 1 calc R . .
C1C C 0.6509(3) 0.7758(3) 0.7989(3) 0.0241(6) Uani 1 d . . .
H1CA H 0.7322 0.7458 0.7925 0.029 Uiso 1 calc R . .
H1CB H 0.6271 0.7564 0.8649 0.029 Uiso 1 calc R . .
C2C C 0.7044(3) 0.9227(3) 0.8261(3) 0.0241(6) Uani 1 d . . .
H2CA H 0.7886 0.9695 0.9049 0.029 Uiso 1 calc R . .
H2CB H 0.7399 0.9442 0.7654 0.029 Uiso 1 calc R . .
N3C N 0.5782(3) 0.9620(2) 0.8252(2) 0.0211(5) Uani 1 d . . .
C4C C 0.5955(3) 1.0674(3) 0.9023(2) 0.0214(6) Uani 1 d . . .
C5C C 0.4505(3) 1.0908(3) 0.8910(2) 0.0242(6) Uani 1 d . . .
O6C O 0.3305(2) 0.9975(2) 0.81589(18) 0.0268(5) Uani 1 d . . .
O7C O 0.4602(3) 1.1958(2) 0.9553(2) 0.0412(6) Uani 1 d . . .
C8C C 0.7390(4) 1.1669(3) 0.9997(3) 0.0324(7) Uani 1 d . . .
H8CA H 0.8221 1.1399 0.9966 0.049 Uiso 1 calc R . .
H8CB H 0.7318 1.1745 1.0767 0.049 Uiso 1 calc R . .
H8CC H 0.7569 1.2516 0.9896 0.049 Uiso 1 calc R . .
C1M C 0.2128(5) 1.2396(3) 0.6830(3) 0.0445(9) Uani 1 d D . .
H1MA H 0.2884 1.2877 0.6589 0.067 Uiso 1 calc R . .
H1MB H 0.2611 1.2455 0.7651 0.067 Uiso 1 calc R . .
H1MC H 0.1362 1.2775 0.6779 0.067 Uiso 1 calc R . .
O1M O 0.1447(2) 1.1069(2) 0.60678(19) 0.0276(5) Uani 1 d D . .
H1MO H 0.211(3) 1.077(3) 0.609(4) 0.058(13) Uiso 1 d D . .
C2M C 0.0756(4) 1.1190(4) 0.8835(3) 0.0367(7) Uani 1 d D . .
H2MA H 0.1213 1.1317 0.9678 0.055 Uiso 1 calc R . .
H2MB H -0.0233 1.1245 0.8658 0.055 Uiso 1 calc R . .
H2MC H 0.1398 1.1870 0.8659 0.055 Uiso 1 calc R . .
O2M O 0.0597(3) 0.9946(2) 0.8129(2) 0.0352(5) Uani 1 d D . .
H2MO H 0.144(3) 0.994(3) 0.820(4) 0.060(14) Uiso 1 d D . .
C3M C 0.165(3) 0.440(3) 0.081(2) 0.132(9) Uiso 0.33 d PD A 1
O3M O 0.0611(19) 0.4664(17) 0.0028(15) 0.118(5) Uiso 0.33 d PD . 1
C4M C 0.322(2) 0.480(2) 0.0359(19) 0.092(5) Uiso 0.33 d PD B 2
O4M O 0.4435(19) 0.4621(18) 0.0041(17) 0.127(6) Uiso 0.33 d PD . 2
C5M C 0.282(3) 0.549(4) 0.009(3) 0.160(12) Uiso 0.33 d PD C 3
O5M O 0.426(2) 0.5769(19) 0.1034(17) 0.129(6) Uiso 0.33 d PD C 3

loop_
_atom_site_aniso_label
_atom_site_aniso_U_11
_atom_site_aniso_U_22
_atom_site_aniso_U_33
_atom_site_aniso_U_23
_atom_site_aniso_U_13
_atom_site_aniso_U_12
Mn 0.0198(2) 0.0181(2) 0.0212(2) 0.00469(17) 0.00773(18) 0.01046(18)
Na 0.0268(6) 0.0280(6) 0.0289(6) 0.0104(5) 0.0117(5) 0.0166(5)
N 0.0207(12) 0.0183(11) 0.0228(12) 0.0048(9) 0.0077(10) 0.0099(9)
C1A 0.0242(14) 0.0165(13) 0.0286(15) 0.0064(11) 0.0087(12) 0.0106(11)
C2A 0.0235(14) 0.0199(13) 0.0282(15) 0.0086(12) 0.0100(12) 0.0111(11)
N3A 0.0227(12) 0.0164(11) 0.0210(11) 0.0053(9) 0.0083(9) 0.0092(9)
C4A 0.0223(14) 0.0226(14) 0.0256(14) 0.0051(12) 0.0098(12) 0.0087(12)
C5A 0.0222(15) 0.0266(15) 0.0244(14) 0.0035(12) 0.0072(12) 0.0124(12)
O6A 0.0216(10) 0.0232(10) 0.0309(11) 0.0096(9) 0.0101(9) 0.0109(8)
O7A 0.0220(11) 0.0447(14) 0.0504(14) 0.0203(12) 0.0133(10) 0.0161(10)
C8A 0.0262(17) 0.0403(19) 0.060(2) 0.0275(18) 0.0153(16) 0.0108(15)
C1B 0.0248(14) 0.0222(14) 0.0290(15) 0.0058(12) 0.0136(12) 0.0147(12)
C2B 0.0345(16) 0.0253(14) 0.0253(14) 0.0062(12) 0.0140(13) 0.0199(13)
N3B 0.0242(12) 0.0217(12) 0.0233(12) 0.0071(10) 0.0101(10) 0.0130(10)
C4B 0.0191(13) 0.0230(14) 0.0231(14) 0.0067(11) 0.0089(11) 0.0080(11)
C5B 0.0177(13) 0.0235(14) 0.0296(15) 0.0106(12) 0.0113(11) 0.0090(11)
O6B 0.0254(10) 0.0232(10) 0.0252(10) 0.0072(8) 0.0089(8) 0.0133(8)
O7B 0.0338(12) 0.0387(12) 0.0311(11) 0.0189(10) 0.0166(10) 0.0240(10)
C8B 0.0397(18) 0.0324(16) 0.0247(15) 0.0114(13) 0.0141(13) 0.0179(14)
C1C 0.0201(14) 0.0234(14) 0.0280(15) 0.0067(12) 0.0059(12) 0.0130(12)
C2C 0.0193(14) 0.0221(14) 0.0278(15) 0.0059(12) 0.0067(11) 0.0089(11)
N3C 0.0239(12) 0.0159(11) 0.0253(12) 0.0083(10) 0.0099(10) 0.0089(9)
C4C 0.0268(15) 0.0182(13) 0.0208(13) 0.0090(11) 0.0107(11) 0.0076(11)
C5C 0.0327(16) 0.0236(14) 0.0199(13) 0.0078(12) 0.0113(12) 0.0146(13)
O6C 0.0263(11) 0.0239(10) 0.0299(11) 0.0044(9) 0.0109(9) 0.0137(9)
O7C 0.0425(14) 0.0333(13) 0.0364(13) -0.0056(10) 0.0076(11) 0.0224(11)
C8C 0.0317(17) 0.0262(15) 0.0303(16) 0.0013(13) 0.0106(13) 0.0074(13)
C1M 0.057(2) 0.0248(17) 0.045(2) 0.0032(15) 0.0187(18) 0.0148(16)
O1M 0.0276(11) 0.0226(10) 0.0310(11) 0.0050(9) 0.0093(9) 0.0135(9)
C2M 0.0283(16) 0.045(2) 0.0351(17) 0.0098(15) 0.0115(14) 0.0166(15)
O2M 0.0280(12) 0.0443(14) 0.0342(12) 0.0095(10) 0.0118(10) 0.0192(11)

loop_
_atom_type_symbol
_atom_type_description
_atom_type_scat_dispersion_real
_atom_type_scat_dispersion_imag
_atom_type_scat_source
C C 0.0033 0.0016 'International Tables Vol C Tables 4.2.6.8 and 6.1.1.4'
H H 0.0000 0.0000 'International Tables Vol C Tables 4.2.6.8 and 6.1.1.4'
N N 0.0061 0.0033 'International Tables Vol C Tables 4.2.6.8 and 6.1.1.4'
O O 0.0106 0.0060 'International Tables Vol C Tables 4.2.6.8 and 6.1.1.4'
Na Na 0.0362 0.0249 'International Tables Vol C Tables 4.2.6.8 and 6.1.1.4'
Mn Mn 0.3368 0.7283 'International Tables Vol C Tables 4.2.6.8 and 6.1.1.4'

loop_
_geom_angle_atom_site_label_1
_geom_angle_atom_site_label_2
_geom_angle_atom_site_label_3
_geom_angle
_geom_angle_site_symmetry_1
_geom_angle_site_symmetry_3
_geom_angle_publ_flag
O6A Mn O6C 81.58(9) . . y
O6A Mn O6B 79.48(8) . . y
O6C Mn O6B 82.66(8) . . y
O6A Mn N3A 71.39(9) . . y
O6C Mn N3A 100.34(9) . . y
O6B Mn N3A 149.82(8) . . y
O6A Mn N3C 152.35(8) . . y
O6C Mn N3C 71.03(9) . . y
O6B Mn N3C 100.18(9) . . y
N3A Mn N3C 109.24(9) . . y
O6A Mn N3B 95.66(9) . . y
O6C Mn N3B 153.09(8) . . y
O6B Mn N3B 70.55(8) . . y
N3A Mn N3B 104.11(9) . . y
N3C Mn N3B 110.43(9) . . y
O7B Na O2M 91.88(9) 2_576 . y
O7B Na O1M 98.94(9) 2_576 . y
O2M Na O1M 90.38(10) . . y
O7B Na O6A 169.47(9) 2_576 . y
O2M Na O6A 89.09(9) . . y
O1M Na O6A 91.53(9) . . y
O7B Na O1M 82.89(8) 2_576 2_576 y
O2M Na O1M 169.75(9) . 2_576 y
O1M Na O1M 81.77(10) . 2_576 y
O6A Na O1M 97.66(9) . 2_576 y
O7B Na O7A 117.89(9) 2_576 . y
O2M Na O7A 90.72(10) . . y
O1M Na O7A 143.09(9) . . y
O6A Na O7A 51.60(7) . . y
O1M Na O7A 99.52(10) 2_576 . y
O7B Na C5A 143.05(10) 2_576 . ?
O2M Na C5A 84.37(10) . . ?
O1M Na C5A 117.78(9) . . ?
O1M Na C5A 105.10(10) 2_576 . ?
O7B Na Na 91.16(7) 2_576 2_576 ?
O2M Na Na 131.11(9) . 2_576 ?
O6A Na Na 96.10(7) . 2_576 ?
O7A Na Na 129.54(8) . 2_576 ?
C5A Na Na 118.69(8) . 2_576 ?
C1A N C1B 112.5(2) . . ?
C1A N C1C 111.0(2) . . ?
C1B N C1C 111.3(2) . . ?
N C1A C2A 110.7(2) . . ?
N3A C2A C1A 107.5(2) . . ?
C4A N3A C2A 122.7(2) . . ?
C4A N3A Mn 118.42(19) . . ?
C2A N3A Mn 118.84(18) . . ?
N3A C4A C8A 127.3(3) . . ?
N3A C4A C5A 114.8(3) . . ?
C8A C4A C5A 117.9(3) . . ?
O7A C5A O6A 125.8(3) . . ?
O7A C5A C4A 118.5(3) . . ?
O6A C5A C4A 115.8(2) . . ?
O7A C5A Na 71.77(18) . . ?
O6A C5A Na 58.51(15) . . ?
C4A C5A Na 155.6(2) . . ?
C5A O6A Mn 118.84(18) . . ?
C5A O6A Na 94.77(17) . . ?
Mn O6A Na 131.24(10) . . ?
C5A O7A Na 82.26(19) . . ?
N C1B C2B 110.8(2) . . ?
N3B C2B C1B 107.5(2) . . ?
C4B N3B C2B 121.9(2) . . ?
C4B N3B Mn 116.72(19) . . ?
C2B N3B Mn 121.08(18) . . ?
N3B C4B C8B 126.9(3) . . ?
N3B C4B C5B 114.7(2) . . ?
C8B C4B C5B 118.3(2) . . ?
O7B C5B O6B 126.6(3) . . ?
O7B C5B C4B 118.1(3) . . ?
O6B C5B C4B 115.3(2) . . ?
C5B O6B Mn 114.70(18) . . ?
C5B O7B Na 129.52(19) . 2_576 ?
N C1C C2C 111.0(2) . . ?
N3C C2C C1C 108.0(2) . . ?
C4C N3C C2C 121.6(2) . . ?
C4C N3C Mn 117.6(2) . . ?
C2C N3C Mn 120.48(18) . . ?
N3C C4C C8C 127.3(3) . . ?
N3C C4C C5C 114.7(3) . . ?
C8C C4C C5C 118.0(2) . . ?
O7C C5C O6C 126.2(3) . . ?
O7C C5C C4C 118.2(3) . . ?
O6C C5C C4C 115.6(2) . . ?
C5C O6C Mn 117.21(18) . . ?
C1M O1M Na 131.9(2) . . ?
C1M O1M Na 113.8(2) . 2_576 ?
Na O1M Na 98.23(10) . 2_576 ?
C2M O2M Na 120.6(2) . . ?
C3M O3M O3M 141(2) . 2_565 ?
O4M O4M C4M 134(2) 2_665 . ?

loop_
_geom_bond_atom_site_label_1
_geom_bond_atom_site_label_2
_geom_bond_distance
_geom_bond_site_symmetry_2
_geom_bond_publ_flag
Mn O6A 2.234(2) . y
Mn O6C 2.244(2) . y
Mn O6B 2.258(2) . y
Mn N3A 2.260(2) . y
Mn N3C 2.263(3) . y
Mn N3B 2.274(2) . y
Na O7B 2.348(2) 2_576 y
Na O2M 2.385(3) . y
Na O1M 2.390(3) . y
Na O6A 2.398(2) . y
Na O1M 2.408(3) 2_576 y
Na O7A 2.686(3) . y
Na C5A 2.803(3) . y
Na Na 3.628(3) 2_576 y
N C1A 1.468(4) . ?
N C1B 1.469(4) . ?
N C1C 1.476(4) . ?
C1A C2A 1.529(4) . ?
C2A N3A 1.465(3) . ?
N3A C4A 1.272(4) . ?
C4A C8A 1.496(4) . ?
C4A C5A 1.538(4) . ?
C5A O7A 1.239(4) . ?
C5A O6A 1.265(4) . ?
C1B C2B 1.526(4) . ?
C2B N3B 1.462(4) . ?
N3B C4B 1.270(4) . ?
C4B C8B 1.498(4) . ?
C4B C5B 1.532(4) . ?
C5B O7B 1.235(4) . ?
C5B O6B 1.272(4) . ?
O7B Na 2.348(2) 2_576 ?
C1C C2C 1.525(4) . ?
C2C N3C 1.462(4) . ?
N3C C4C 1.278(4) . ?
C4C C8C 1.496(4) . ?
C4C C5C 1.533(4) . ?
C5C O7C 1.232(4) . ?
C5C O6C 1.266(4) . ?
C1M O1M 1.416(4) . ?
O1M Na 2.408(3) 2_576 ?
C2M O2M 1.417(4) . ?
C3M O3M 1.37(2) . ?
O3M O3M 1.62(3) 2_565 ?
C4M O4M 1.45(2) . ?
O4M O4M 1.27(3) 2_665 ?
C5M O5M 1.47(2) . ?
